data_7249916
loop_
_publ_author_name
'Bouone, Yousra Ouafa'
'Bouzina, Abdeslem'
'Djemel, Abdelhak'
'Bardaweel, Sanaa K.'
'Ibrahim-Ouali, Malika'
'Bakchiche, Boulanouar'
'Benaceur, Farouk'
'Aouf, Nour-Eddine'

_publ_section_title
;
 Investigation of the anticancer activity of modified 4-hydroxyquinolone
 analogues: in vitro and in silico studies
;
_journal_issue 5
_journal_name_full 'RSC Advances'
_journal_page_first 3704
_journal_page_last 3720
_journal_paper_doi 10.1039/D5RA00252D
_journal_volume 15
_journal_year 2025
_chemical_formula_moiety '2(C17 H17 N O3)'
_chemical_formula_sum 'C34 H34 N2 O6'
_chemical_formula_weight 566.63
_space_group_crystal_system monoclinic
_space_group_IT_number 14
_space_group_name_Hall '-P 2yn'
_space_group_name_H-M_alt 'P 1 21/n 1'
_atom_sites_solution_hydrogens geom
_atom_sites_solution_primary dual
_audit_block_doi 10.5517/ccdc.csd.cc2fvmdb
_audit_creation_date 2023-04-26
_audit_creation_method
;
Olex2 1.5
(compiled 2023.03.06 svn.rbb2c1857 for OlexSys, GUI svn.r6748)
;
_audit_update_record
;
2023-05-08 deposited with the CCDC.	2025-01-31 downloaded from the CCDC.
;
_cell_angle_alpha 90
_cell_angle_beta 106.296(7)
_cell_angle_gamma 90
_cell_formula_units_Z 4
_cell_length_a 11.3460(7)
_cell_length_b 16.9005(8)
_cell_length_c 15.8105(10)
_cell_measurement_reflns_used 10946
_cell_measurement_temperature 296
_cell_measurement_theta_max 75.9980
_cell_measurement_theta_min 3.8700
_cell_volume 2909.9(3)
_computing_cell_refinement 'CrysAlisPro 1.171.42.89a (Rigaku OD, 2023)'
_computing_data_collection 'CrysAlisPro 1.171.42.89a (Rigaku OD, 2023)'
_computing_data_reduction 'CrysAlisPro 1.171.42.89a (Rigaku OD, 2023)'
_computing_molecular_graphics 'Olex2 1.5 (Dolomanov et al., 2009)'
_computing_publication_material 'Olex2 1.5 (Dolomanov et al., 2009)'
_computing_structure_refinement 'SHELXL 2018/3 (Sheldrick, 2015)'
_computing_structure_solution 'SHELXT 2014/5 (Sheldrick, 2014)'
_diffrn_ambient_temperature 296
_diffrn_detector 'CCD plate'
_diffrn_detector_area_resol_mean 5.3048
_diffrn_detector_type AtlasS2
_diffrn_measured_fraction_theta_full 1.000
_diffrn_measured_fraction_theta_max 0.997
_diffrn_measurement_details
;
List of Runs (angles in degrees, time in seconds):

  # Type    Start    End  Width  t~exp~   \w     \q     \k     \f   Frames
#--------------------------------------------------------------------------
  1  \w    -11.00  14.00   1.00    2.00    --  -40.54  19.00  43.00   25
  2  \w   -120.00   0.00   1.00    2.00    --  -40.54 -19.00-123.00  120
  3  \w     -3.00  22.00   1.00    2.00    --   40.54 -19.00-123.00   25
  4  \w     17.00 120.00   1.00    2.00    --   40.54  19.00  43.00  103
  5  \w     51.00  80.00   1.00   20.00    --  112.00 -19.00-123.00   29
  6  \w    124.00 169.00   1.00   20.00    --  112.00  19.00  43.00   45
  7  \w    -25.00   1.00   1.00    2.00    --   40.54 -38.00 120.00   26
  8  \w     14.00  47.00   1.00    2.00    --   40.54 -38.00 120.00   33
  9  \w     23.00  95.00   1.00    2.00    --   40.54-125.00-120.00   72
 10  \w     41.00  75.00   1.00    2.00    --   40.54-125.00 -30.00   34
 11  \w     84.00 119.00   1.00   20.00    --  112.00  61.00 -30.00   35
 12  \w     85.00 153.00   1.00   20.00    --  112.00  30.00 -60.00   68
 13  \w     76.00 112.00   1.00   20.00    --  112.00-111.00-180.00   36
 14  \w     38.00  64.00   1.00   20.00    --  112.00 -94.00 120.00   26
 15  \w     36.00 102.00   1.00   20.00    --  112.00 -94.00   0.00   66
 16  \w     74.00 105.00   1.00   20.00    --  112.00 -94.00 120.00   31
 17  \w     41.00 108.00   1.00   20.00    --  112.00 -61.00   0.00   67
 18  \w    125.00 152.00   1.00   20.00    --  112.00  61.00 -30.00   27
 19  \w     43.00  69.00   1.00   20.00    --  112.00 -94.00-180.00   26
 20  \w     85.00 110.00   1.00   20.00    --  112.00 -94.00-180.00   25
 21  \w     83.00 111.00   1.00   20.00    --  112.00-111.00 -60.00   28
 22  \w     31.00  64.00   1.00   20.00    --  112.00 -94.00-120.00   33
 23  \w     40.00 100.00   1.00   20.00    --  112.00-111.00 -90.00   60
 24  \w    121.00 146.00   1.00   20.00    --  112.00  61.00 -60.00   25
 25  \w     82.00 109.00   1.00   20.00    --  112.00-111.00  60.00   27
 26  \w     87.00 116.00   1.00   20.00    --  112.00  61.00 -90.00   29
 27  \w    136.00 176.00   1.00   20.00    --  112.00  61.00 -90.00   40
 28  \w     84.00 118.00   1.00   20.00    --  112.00  61.00-150.00   34
 29  \w     62.00  91.00   1.00   20.00    --  112.00 -30.00 -30.00   29
 30  \w     51.00 106.00   1.00   20.00    --  112.00 -94.00 -60.00   55
 31  \w     46.00  94.00   1.00   20.00    --  112.00 -77.00 -60.00   48
 32  \w     84.00 149.00   1.00   20.00    --  112.00  30.00  60.00   65
 33  \w    101.00 144.00   1.00   20.00    --  112.00  77.00-120.00   43
 34  \w    104.00 132.00   1.00   20.00    --  112.00  45.00   0.00   28
 35  \w     37.00  86.00   1.00   20.00    --  112.00 -94.00-150.00   49
;
_diffrn_measurement_device 'four-circle diffractometer'
_diffrn_measurement_device_type 'SuperNova, Dual, Cu at home/near, AtlasS2'
_diffrn_measurement_method '\w scans'
_diffrn_orient_matrix_type 'CrysAlisPro convention (1999,Acta A55,543-557)'
_diffrn_orient_matrix_UB_11 -0.1323574000
_diffrn_orient_matrix_UB_12 0.0172744000
_diffrn_orient_matrix_UB_13 -0.0555193000
_diffrn_orient_matrix_UB_21 0.0376026000
_diffrn_orient_matrix_UB_22 -0.0144739000
_diffrn_orient_matrix_UB_23 -0.0850909000
_diffrn_orient_matrix_UB_31 -0.0319543000
_diffrn_orient_matrix_UB_32 -0.0883706000
_diffrn_orient_matrix_UB_33 0.0030500000
_diffrn_radiation_monochromator mirror
_diffrn_radiation_probe x-ray
_diffrn_radiation_type 'Cu K\a'
_diffrn_radiation_wavelength 1.54184
_diffrn_reflns_av_R_equivalents 0.0278
_diffrn_reflns_av_unetI/netI 0.0242
_diffrn_reflns_Laue_measured_fraction_full 1.000
_diffrn_reflns_Laue_measured_fraction_max 0.997
_diffrn_reflns_limit_h_max 14
_diffrn_reflns_limit_h_min -14
_diffrn_reflns_limit_k_max 17
_diffrn_reflns_limit_k_min -21
_diffrn_reflns_limit_l_max 19
_diffrn_reflns_limit_l_min -19
_diffrn_reflns_number 25203
_diffrn_reflns_point_group_measured_fraction_full 1.000
_diffrn_reflns_point_group_measured_fraction_max 0.997
_diffrn_reflns_theta_full 67.684
_diffrn_reflns_theta_max 76.348
_diffrn_reflns_theta_min 3.915
_diffrn_source 'micro-focus sealed X-ray tube'
_diffrn_source_type 'SuperNova (Cu) X-ray Source'
_exptl_absorpt_coefficient_mu 0.722
_exptl_absorpt_correction_T_max 1.00000
_exptl_absorpt_correction_T_min 0.93977
_exptl_absorpt_correction_type multi-scan
_exptl_absorpt_process_details
;
CrysAlisPro 1.171.42.89a (Rigaku Oxford Diffraction, 2023)
Empirical absorption correction using spherical harmonics,
implemented in SCALE3 ABSPACK scaling algorithm.
;
_exptl_crystal_colour yellow
_exptl_crystal_colour_primary yellow
_exptl_crystal_density_diffrn 1.293
_exptl_crystal_description prism
_exptl_crystal_F_000 1200
_exptl_crystal_size_max 0.22
_exptl_crystal_size_mid 0.16
_exptl_crystal_size_min 0.12
_refine_diff_density_max 0.215
_refine_diff_density_min -0.168
_refine_diff_density_rms 0.032
_refine_ls_extinction_coef 0.00213(17)
_refine_ls_extinction_expression Fc^*^=kFc[1+0.001xFc^2^\l^3^/sin(2\q)]^-1/4^
_refine_ls_extinction_method 'SHELXL-2018/3 (Sheldrick 2018)'
_refine_ls_goodness_of_fit_ref 1.043
_refine_ls_hydrogen_treatment constr
_refine_ls_matrix_type full
_refine_ls_number_parameters 386
_refine_ls_number_reflns 6077
_refine_ls_number_restraints 0
_refine_ls_restrained_S_all 1.043
_refine_ls_R_factor_all 0.0462
_refine_ls_R_factor_gt 0.0395
_refine_ls_shift/su_max 0.001
_refine_ls_shift/su_mean 0.000
_refine_ls_structure_factor_coef Fsqd
_refine_ls_weighting_details 'w=1/[\s^2^(Fo^2^)+(0.0548P)^2^+0.3999P] where P=(Fo^2^+2Fc^2^)/3'
_refine_ls_weighting_scheme calc
_refine_ls_wR_factor_gt 0.1062
_refine_ls_wR_factor_ref 0.1121
_reflns_Friedel_coverage 0.000
_reflns_number_gt 5235
_reflns_number_total 6077
_reflns_threshold_expression 'I > 2\s(I)'
_cod_data_source_file d5ra00252d2.cif
_cod_data_source_block yd1
_cod_database_code 7249916
_shelx_shelxl_version_number 2018/3
_chemical_oxdiff_formula 'c17 h17 n o3'
_shelx_space_group_comment
;
The symmetry employed for this shelxl refinement is uniquely defined
by the following loop, which should always be used as a source of
symmetry information in preference to the above space-group names.
They are only intended as comments.
;
_shelx_estimated_absorpt_t_max 0.918
_shelx_estimated_absorpt_t_min 0.857
_olex2_refinement_description
;
1. Fixed Uiso
 At 1.2 times of:
  All C(H) groups, All C(H,H) groups
 At 1.5 times of:
  All C(H,H,H) groups, All O(H) groups
2.a Secondary CH2 refined with riding coordinates:
 C29(H29A,H29B), C12(H12A,H12B), C14(H14A,H14B), C31(H31A,H31B)
2.b Aromatic/amide H refined with riding coordinates:
 C25(H25), C5(H5), C4(H4), C8(H8), C2(H2A), C22(H22), C6(H6), C19(H19), C3(H3),
  C20(H20), C23(H23), C21(H21)
2.c Idealised Me refined as rotating group:
 C34(H34A,H34B,H34C), C16(H16A,H16B,H16C), C17(H17A,H17B,H17C), C33(H33A,H33B,
 H33C)
2.d Idealised tetrahedral OH refined as rotating group:
 O2(H2), O5(H5A)
;
_olex2_submission_special_instructions 'No special instructions were received'
_oxdiff_exptl_absorpt_empirical_details
;
Empirical correction (ABSPACK) includes:
- Absorption correction using spherical harmonics
- Frame scaling
;
_oxdiff_exptl_absorpt_empirical_full_max 1.096
_oxdiff_exptl_absorpt_empirical_full_min 0.897

loop_
_space_group_symop_operation_xyz
'x, y, z'
'-x+1/2, y+1/2, -z+1/2'
'-x, -y, -z'
'x-1/2, -y-1/2, z-1/2'

loop_
_atom_site_label
_atom_site_type_symbol
_atom_site_fract_x
_atom_site_fract_y
_atom_site_fract_z
_atom_site_U_iso_or_equiv
_atom_site_adp_type
_atom_site_occupancy
_atom_site_site_symmetry_order
_atom_site_calc_flag
_atom_site_refinement_flags_posn
_atom_site_refinement_flags_adp
_atom_site_refinement_flags_occupancy
_atom_site_disorder_assembly
_atom_site_disorder_group
O2 O -0.25678(9) 0.58656(7) 0.92275(8) 0.0622(3) Uani 1 1 d . . . . .
H2 H -0.300173 0.550656 0.896039 0.093 Uiso 1 1 calc R U . . .
N1 N 0.08772(8) 0.56190(6) 0.89248(6) 0.0372(2) Uani 1 1 d . . . . .
O4 O 0.93439(9) 0.69817(7) 0.74067(6) 0.0604(3) Uani 1 1 d . . . . .
N2 N 0.83521(8) 0.68506(5) 0.59398(6) 0.0359(2) Uani 1 1 d . . . . .
O5 O 0.51163(11) 0.64703(9) 0.65342(8) 0.0746(4) Uani 1 1 d . . . . .
H5A H 0.456735 0.641445 0.607376 0.112 Uiso 1 1 calc R U . . .
C10 C -0.11604(10) 0.51400(7) 0.86411(8) 0.0413(2) Uani 1 1 d . . . . .
O3 O -0.31694(9) 0.46396(8) 0.82777(10) 0.0736(3) Uani 1 1 d . . . . .
O1 O 0.15796(10) 0.65999(6) 0.99322(8) 0.0618(3) Uani 1 1 d . . . . .
C11 C -0.00031(10) 0.50940(7) 0.85200(7) 0.0372(2) Uani 1 1 d . . . . .
O6 O 0.41122(10) 0.63346(10) 0.48878(9) 0.0861(4) Uani 1 1 d . . . . .
C25 C 0.72206(12) 0.67096(8) 0.70149(8) 0.0468(3) Uani 1 1 d . . . . .
H25 H 0.717646 0.670564 0.759342 0.056 Uiso 1 1 calc R U . . .
C15 C -0.20974(11) 0.45574(9) 0.82469(10) 0.0511(3) Uani 1 1 d . . . . .
C1 C 0.20338(10) 0.56779(7) 0.87015(7) 0.0365(2) Uani 1 1 d . . . . .
C26 C 0.61897(12) 0.65753(8) 0.63512(9) 0.0470(3) Uani 1 1 d . . . . .
C5 C 0.40946(12) 0.52661(9) 0.88545(9) 0.0517(3) Uani 1 1 d . . . . .
H5 H 0.475256 0.493237 0.910250 0.062 Uiso 1 1 calc R U . . .
C4 C 0.42034(11) 0.58358(9) 0.82595(9) 0.0519(3) Uani 1 1 d . . . . .
H4 H 0.493585 0.588920 0.810999 0.062 Uiso 1 1 calc R U . . .
C7 C 0.07000(12) 0.62009(7) 0.95350(8) 0.0442(3) Uani 1 1 d . . . . .
C8 C -0.05150(13) 0.62635(8) 0.96117(9) 0.0490(3) Uani 1 1 d . . . . .
H8 H -0.069313 0.665177 0.997418 0.059 Uiso 1 1 calc R U . . .
C28 C 0.73313(10) 0.66976(6) 0.52713(7) 0.0351(2) Uani 1 1 d . . . . .
C29 C 0.74279(11) 0.67099(7) 0.43434(8) 0.0413(2) Uani 1 1 d . . . . .
H29A H 0.823442 0.651964 0.434317 0.050 Uiso 1 1 calc R U . . .
H29B H 0.735420 0.725220 0.413419 0.050 Uiso 1 1 calc R U . . .
C12 C 0.03283(11) 0.44572(8) 0.79665(9) 0.0473(3) Uani 1 1 d . . . . .
H12A H 0.081952 0.406197 0.835422 0.057 Uiso 1 1 calc R U . . .
H12B H 0.083383 0.468739 0.762709 0.057 Uiso 1 1 calc R U . . .
C9 C -0.14156(11) 0.57725(8) 0.91704(8) 0.0450(3) Uani 1 1 d . . . . .
C27 C 0.62285(11) 0.65508(7) 0.54504(8) 0.0413(2) Uani 1 1 d . . . . .
C2 C 0.21288(11) 0.62485(8) 0.81006(8) 0.0444(3) Uani 1 1 d . . . . .
H2A H 0.146586 0.657562 0.784376 0.053 Uiso 1 1 calc R U . . .
C22 C 1.14677(13) 0.67011(10) 0.56203(11) 0.0597(4) Uani 1 1 d . . . . .
H22 H 1.207631 0.632309 0.565916 0.072 Uiso 1 1 calc R U . . .
C24 C 0.83675(11) 0.68562(7) 0.68491(8) 0.0413(2) Uani 1 1 d . . . . .
C18 C 0.94957(10) 0.70638(7) 0.57559(7) 0.0371(2) Uani 1 1 d . . . . .
C6 C 0.30069(11) 0.51868(8) 0.90868(8) 0.0458(3) Uani 1 1 d . . . . .
H6 H 0.293613 0.480786 0.949633 0.055 Uiso 1 1 calc R U . . .
C32 C 0.51202(12) 0.64266(9) 0.47352(10) 0.0547(3) Uani 1 1 d . . . . .
C30 C 0.64541(12) 0.62073(8) 0.37060(8) 0.0477(3) Uani 1 1 d . . . . .
C14 C -0.17156(13) 0.38493(8) 0.78314(11) 0.0550(3) Uani 1 1 d . . . . .
H14A H -0.243459 0.361433 0.742573 0.066 Uiso 1 1 calc R U . . .
H14B H -0.136593 0.346170 0.828484 0.066 Uiso 1 1 calc R U . . .
C34 C 0.64752(16) 0.63817(10) 0.27575(9) 0.0618(4) Uani 1 1 d . . . . .
H34A H 0.631792 0.693385 0.263339 0.093 Uiso 1 1 calc R U . . .
H34B H 0.585445 0.607286 0.235514 0.093 Uiso 1 1 calc R U . . .
H34C H 0.726632 0.624731 0.269076 0.093 Uiso 1 1 calc R U . . .
C13 C -0.07715(12) 0.40448(8) 0.73311(9) 0.0498(3) Uani 1 1 d . . . . .
C19 C 0.96469(12) 0.78238(8) 0.55009(9) 0.0489(3) Uani 1 1 d . . . . .
H19 H 0.903822 0.820163 0.546274 0.059 Uiso 1 1 calc R U . . .
C3 C 0.32264(12) 0.63281(9) 0.78844(9) 0.0521(3) Uani 1 1 d . . . . .
H3 H 0.330393 0.671490 0.748501 0.063 Uiso 1 1 calc R U . . .
C20 C 1.07279(14) 0.80177(9) 0.53006(11) 0.0592(4) Uani 1 1 d . . . . .
H20 H 1.084233 0.852955 0.512261 0.071 Uiso 1 1 calc R U . . .
C23 C 1.03943(12) 0.64991(8) 0.58219(10) 0.0496(3) Uani 1 1 d . . . . .
H23 H 1.028080 0.598714 0.600016 0.060 Uiso 1 1 calc R U . . .
C31 C 0.51988(13) 0.64355(10) 0.38087(10) 0.0594(4) Uani 1 1 d . . . . .
H31A H 0.499308 0.696214 0.356866 0.071 Uiso 1 1 calc R U . . .
H31B H 0.458875 0.607371 0.346164 0.071 Uiso 1 1 calc R U . . .
C16 C -0.03343(17) 0.32757(10) 0.70067(13) 0.0697(4) Uani 1 1 d . . . . .
H16A H 0.026696 0.339442 0.670225 0.105 Uiso 1 1 calc R U . . .
H16B H -0.102020 0.301078 0.661316 0.105 Uiso 1 1 calc R U . . .
H16C H 0.002475 0.293941 0.750127 0.105 Uiso 1 1 calc R U . . .
C21 C 1.16329(12) 0.74579(10) 0.53636(10) 0.0589(4) Uani 1 1 d . . . . .
H21 H 1.235572 0.759405 0.523171 0.071 Uiso 1 1 calc R U . . .
C17 C -0.13592(17) 0.45772(11) 0.65420(11) 0.0670(4) Uani 1 1 d . . . . .
H17A H -0.159755 0.506988 0.674780 0.101 Uiso 1 1 calc R U . . .
H17B H -0.207038 0.431974 0.616873 0.101 Uiso 1 1 calc R U . . .
H17C H -0.077809 0.467593 0.621481 0.101 Uiso 1 1 calc R U . . .
C33 C 0.6718(2) 0.53307(10) 0.39047(13) 0.0791(5) Uani 1 1 d . . . . .
H33A H 0.750973 0.520140 0.383636 0.119 Uiso 1 1 calc R U . . .
H33B H 0.610027 0.501837 0.350401 0.119 Uiso 1 1 calc R U . . .
H33C H 0.670869 0.522111 0.449863 0.119 Uiso 1 1 calc R U . . .

loop_
_atom_site_aniso_label
_atom_site_aniso_U_11
_atom_site_aniso_U_22
_atom_site_aniso_U_33
_atom_site_aniso_U_23
_atom_site_aniso_U_13
_atom_site_aniso_U_12
O2 0.0445(5) 0.0816(7) 0.0710(7) 0.0046(5) 0.0337(5) 0.0117(5)
N1 0.0336(4) 0.0395(5) 0.0415(5) -0.0020(4) 0.0153(4) -0.0011(3)
O4 0.0467(5) 0.0905(8) 0.0404(5) -0.0029(5) 0.0064(4) -0.0037(5)
N2 0.0317(4) 0.0396(4) 0.0372(5) 0.0016(4) 0.0110(4) -0.0016(3)
O5 0.0506(6) 0.1139(10) 0.0701(7) 0.0027(7) 0.0346(5) -0.0183(6)
C10 0.0332(5) 0.0476(6) 0.0456(6) 0.0058(5) 0.0151(5) 0.0012(4)
O3 0.0349(5) 0.0909(8) 0.0981(9) -0.0044(7) 0.0238(5) -0.0084(5)
O1 0.0613(6) 0.0613(6) 0.0686(6) -0.0250(5) 0.0278(5) -0.0165(5)
C11 0.0328(5) 0.0398(5) 0.0400(5) 0.0024(4) 0.0118(4) 0.0003(4)
O6 0.0376(5) 0.1417(13) 0.0785(8) 0.0015(8) 0.0155(5) -0.0251(7)
C25 0.0516(7) 0.0529(7) 0.0412(6) 0.0039(5) 0.0219(5) 0.0007(5)
C15 0.0344(6) 0.0614(8) 0.0586(7) 0.0072(6) 0.0147(5) -0.0052(5)
C1 0.0311(5) 0.0409(5) 0.0386(5) -0.0041(4) 0.0115(4) -0.0039(4)
C26 0.0425(6) 0.0508(6) 0.0542(7) 0.0050(5) 0.0242(5) -0.0038(5)
C5 0.0351(6) 0.0696(8) 0.0499(7) 0.0019(6) 0.0113(5) 0.0075(5)
C4 0.0338(6) 0.0772(9) 0.0476(6) -0.0037(6) 0.0162(5) -0.0080(6)
C7 0.0494(7) 0.0423(6) 0.0452(6) -0.0039(5) 0.0204(5) -0.0021(5)
C8 0.0546(7) 0.0505(7) 0.0496(6) -0.0027(5) 0.0274(6) 0.0065(5)
C28 0.0337(5) 0.0329(5) 0.0388(5) 0.0008(4) 0.0102(4) -0.0011(4)
C29 0.0377(5) 0.0482(6) 0.0391(6) -0.0019(5) 0.0125(5) -0.0026(5)
C12 0.0372(6) 0.0487(6) 0.0585(7) -0.0114(5) 0.0176(5) -0.0038(5)
C9 0.0401(6) 0.0551(7) 0.0458(6) 0.0117(5) 0.0222(5) 0.0101(5)
C27 0.0354(5) 0.0437(6) 0.0460(6) 0.0028(5) 0.0133(5) -0.0044(4)
C2 0.0380(6) 0.0487(6) 0.0466(6) 0.0036(5) 0.0120(5) -0.0009(5)
C22 0.0394(6) 0.0724(9) 0.0708(9) 0.0087(7) 0.0214(6) 0.0101(6)
C24 0.0421(6) 0.0448(6) 0.0371(5) 0.0012(4) 0.0112(5) 0.0022(5)
C18 0.0302(5) 0.0439(6) 0.0368(5) 0.0009(4) 0.0089(4) -0.0030(4)
C6 0.0399(6) 0.0530(7) 0.0458(6) 0.0067(5) 0.0142(5) 0.0033(5)
C32 0.0353(6) 0.0669(8) 0.0604(8) 0.0033(6) 0.0111(6) -0.0109(6)
C30 0.0510(7) 0.0462(6) 0.0416(6) -0.0047(5) 0.0061(5) -0.0040(5)
C14 0.0439(7) 0.0518(7) 0.0680(8) -0.0013(6) 0.0136(6) -0.0141(5)
C34 0.0683(9) 0.0719(9) 0.0408(7) -0.0083(6) 0.0082(6) -0.0002(7)
C13 0.0456(6) 0.0477(6) 0.0557(7) -0.0083(5) 0.0138(6) -0.0091(5)
C19 0.0425(6) 0.0437(6) 0.0604(7) 0.0045(5) 0.0145(5) -0.0023(5)
C3 0.0455(7) 0.0637(8) 0.0499(7) 0.0076(6) 0.0182(5) -0.0086(6)
C20 0.0523(8) 0.0564(8) 0.0710(9) 0.0094(7) 0.0205(7) -0.0144(6)
C23 0.0415(6) 0.0490(6) 0.0611(8) 0.0098(6) 0.0191(6) 0.0046(5)
C31 0.0411(7) 0.0795(10) 0.0507(7) 0.0008(7) 0.0015(6) -0.0115(6)
C16 0.0718(10) 0.0573(8) 0.0829(11) -0.0247(8) 0.0265(9) -0.0135(7)
C21 0.0379(6) 0.0801(10) 0.0624(8) 0.0048(7) 0.0199(6) -0.0125(6)
C17 0.0739(10) 0.0671(9) 0.0557(8) -0.0016(7) 0.0112(7) -0.0122(8)
C33 0.1156(16) 0.0461(8) 0.0685(10) -0.0085(7) 0.0141(10) -0.0027(9)

loop_
_atom_type_symbol
_atom_type_description
_atom_type_scat_dispersion_real
_atom_type_scat_dispersion_imag
_atom_type_scat_source
C C 0.0181 0.0091 'International Tables Vol C Tables 4.2.6.8 and 6.1.1.4'
H H 0.0000 0.0000 'International Tables Vol C Tables 4.2.6.8 and 6.1.1.4'
N N 0.0311 0.0180 'International Tables Vol C Tables 4.2.6.8 and 6.1.1.4'
O O 0.0492 0.0322 'International Tables Vol C Tables 4.2.6.8 and 6.1.1.4'

loop_
_geom_angle_atom_site_label_1
_geom_angle_atom_site_label_2
_geom_angle_atom_site_label_3
_geom_angle
_geom_angle_site_symmetry_1
_geom_angle_site_symmetry_3
_geom_angle_publ_flag
C9 O2 H2 109.5 . . ?
C11 N1 C1 121.72(9) . . ?
C11 N1 C7 122.97(10) . . ?
C7 N1 C1 115.06(9) . . ?
C28 N2 C24 123.41(9) . . ?
C28 N2 C18 120.46(9) . . ?
C24 N2 C18 116.05(9) . . ?
C26 O5 H5A 109.5 . . ?
C11 C10 C15 120.77(11) . . ?
C11 C10 C9 118.52(11) . . ?
C9 C10 C15 120.71(11) . . ?
N1 C11 C10 120.08(10) . . ?
N1 C11 C12 118.24(10) . . ?
C10 C11 C12 121.66(11) . . ?
C26 C25 H25 119.2 . . ?
C26 C25 C24 121.58(11) . . ?
C24 C25 H25 119.2 . . ?
C10 C15 C14 117.74(11) . . ?
O3 C15 C10 121.00(14) . . ?
O3 C15 C14 121.24(13) . . ?
C2 C1 N1 117.72(10) . . ?
C6 C1 N1 121.10(10) . . ?
C6 C1 C2 121.17(11) . . ?
O5 C26 C25 119.65(12) . . ?
O5 C26 C27 119.49(12) . . ?
C25 C26 C27 120.86(11) . . ?
C4 C5 H5 119.8 . . ?
C4 C5 C6 120.34(12) . . ?
C6 C5 H5 119.8 . . ?
C5 C4 H4 120.0 . . ?
C5 C4 C3 120.04(12) . . ?
C3 C4 H4 120.0 . . ?
O1 C7 N1 118.47(11) . . ?
O1 C7 C8 125.94(12) . . ?
C8 C7 N1 115.59(11) . . ?
C7 C8 H8 119.3 . . ?
C9 C8 C7 121.48(11) . . ?
C9 C8 H8 119.3 . . ?
N2 C28 C29 118.58(10) . . ?
N2 C28 C27 119.97(10) . . ?
C27 C28 C29 121.44(10) . . ?
C28 C29 H29A 108.9 . . ?
C28 C29 H29B 108.9 . . ?
C28 C29 C30 113.53(10) . . ?
H29A C29 H29B 107.7 . . ?
C30 C29 H29A 108.9 . . ?
C30 C29 H29B 108.9 . . ?
C11 C12 H12A 108.6 . . ?
C11 C12 H12B 108.6 . . ?
C11 C12 C13 114.67(10) . . ?
H12A C12 H12B 107.6 . . ?
C13 C12 H12A 108.6 . . ?
C13 C12 H12B 108.6 . . ?
O2 C9 C10 119.01(12) . . ?
O2 C9 C8 120.19(12) . . ?
C8 C9 C10 120.80(11) . . ?
C26 C27 C32 121.03(11) . . ?
C28 C27 C26 118.64(11) . . ?
C28 C27 C32 120.21(12) . . ?
C1 C2 H2A 120.4 . . ?
C1 C2 C3 119.12(12) . . ?
C3 C2 H2A 120.4 . . ?
C23 C22 H22 120.0 . . ?
C21 C22 H22 120.0 . . ?
C21 C22 C23 120.02(13) . . ?
O4 C24 N2 118.49(11) . . ?
O4 C24 C25 126.02(12) . . ?
C25 C24 N2 115.50(10) . . ?
C19 C18 N2 118.93(10) . . ?
C19 C18 C23 121.31(11) . . ?
C23 C18 N2 119.75(10) . . ?
C1 C6 C5 119.05(12) . . ?
C1 C6 H6 120.5 . . ?
C5 C6 H6 120.5 . . ?
O6 C32 C27 120.67(14) . . ?
O6 C32 C31 120.22(13) . . ?
C27 C32 C31 119.08(12) . . ?
C29 C30 C34 109.33(11) . . ?
C29 C30 C31 108.23(11) . . ?
C31 C30 C34 109.02(12) . . ?
C33 C30 C29 109.89(12) . . ?
C33 C30 C34 109.36(13) . . ?
C33 C30 C31 110.97(14) . . ?
C15 C14 H14A 109.0 . . ?
C15 C14 H14B 109.0 . . ?
C15 C14 C13 112.72(11) . . ?
H14A C14 H14B 107.8 . . ?
C13 C14 H14A 109.0 . . ?
C13 C14 H14B 109.0 . . ?
C30 C34 H34A 109.5 . . ?
C30 C34 H34B 109.5 . . ?
C30 C34 H34C 109.5 . . ?
H34A C34 H34B 109.5 . . ?
H34A C34 H34C 109.5 . . ?
H34B C34 H34C 109.5 . . ?
C12 C13 C14 108.52(11) . . ?
C16 C13 C12 108.97(12) . . ?
C16 C13 C14 109.18(12) . . ?
C16 C13 C17 109.53(14) . . ?
C17 C13 C12 110.81(12) . . ?
C17 C13 C14 109.81(13) . . ?
C18 C19 H19 120.7 . . ?
C18 C19 C20 118.63(13) . . ?
C20 C19 H19 120.7 . . ?
C4 C3 C2 120.27(12) . . ?
C4 C3 H3 119.9 . . ?
C2 C3 H3 119.9 . . ?
C19 C20 H20 119.7 . . ?
C21 C20 C19 120.59(13) . . ?
C21 C20 H20 119.7 . . ?
C22 C23 H23 120.3 . . ?
C18 C23 C22 119.41(13) . . ?
C18 C23 H23 120.3 . . ?
C32 C31 C30 114.58(12) . . ?
C32 C31 H31A 108.6 . . ?
C32 C31 H31B 108.6 . . ?
C30 C31 H31A 108.6 . . ?
C30 C31 H31B 108.6 . . ?
H31A C31 H31B 107.6 . . ?
C13 C16 H16A 109.5 . . ?
C13 C16 H16B 109.5 . . ?
C13 C16 H16C 109.5 . . ?
H16A C16 H16B 109.5 . . ?
H16A C16 H16C 109.5 . . ?
H16B C16 H16C 109.5 . . ?
C22 C21 C20 120.04(12) . . ?
C22 C21 H21 120.0 . . ?
C20 C21 H21 120.0 . . ?
C13 C17 H17A 109.5 . . ?
C13 C17 H17B 109.5 . . ?
C13 C17 H17C 109.5 . . ?
H17A C17 H17B 109.5 . . ?
H17A C17 H17C 109.5 . . ?
H17B C17 H17C 109.5 . . ?
C30 C33 H33A 109.5 . . ?
C30 C33 H33B 109.5 . . ?
C30 C33 H33C 109.5 . . ?
H33A C33 H33B 109.5 . . ?
H33A C33 H33C 109.5 . . ?
H33B C33 H33C 109.5 . . ?

loop_
_geom_bond_atom_site_label_1
_geom_bond_atom_site_label_2
_geom_bond_distance
_geom_bond_site_symmetry_2
_geom_bond_publ_flag
O2 H2 0.8200 . ?
O2 C9 1.3447(14) . ?
N1 C11 1.3548(15) . ?
N1 C1 1.4548(13) . ?
N1 C7 1.4308(15) . ?
O4 C24 1.2253(16) . ?
N2 C28 1.3559(15) . ?
N2 C24 1.4329(15) . ?
N2 C18 1.4525(13) . ?
O5 H5A 0.8200 . ?
O5 C26 1.3404(15) . ?
C10 C11 1.3813(15) . ?
C10 C15 1.4547(18) . ?
C10 C9 1.4363(18) . ?
O3 C15 1.2387(16) . ?
O1 C7 1.2221(17) . ?
C11 C12 1.5001(16) . ?
O6 C32 1.2431(17) . ?
C25 H25 0.9300 . ?
C25 C26 1.354(2) . ?
C25 C24 1.4194(17) . ?
C15 C14 1.487(2) . ?
C1 C2 1.3790(17) . ?
C1 C6 1.3790(17) . ?
C26 C27 1.4377(18) . ?
C5 H5 0.9300 . ?
C5 C4 1.376(2) . ?
C5 C6 1.3894(17) . ?
C4 H4 0.9300 . ?
C4 C3 1.380(2) . ?
C7 C8 1.4213(17) . ?
C8 H8 0.9300 . ?
C8 C9 1.349(2) . ?
C28 C29 1.5017(15) . ?
C28 C27 1.3807(15) . ?
C29 H29A 0.9700 . ?
C29 H29B 0.9700 . ?
C29 C30 1.5275(16) . ?
C12 H12A 0.9700 . ?
C12 H12B 0.9700 . ?
C12 C13 1.5325(17) . ?
C27 C32 1.4511(18) . ?
C2 H2A 0.9300 . ?
C2 C3 1.3874(17) . ?
C22 H22 0.9300 . ?
C22 C23 1.3854(19) . ?
C22 C21 1.371(2) . ?
C18 C19 1.3714(17) . ?
C18 C23 1.3790(17) . ?
C6 H6 0.9300 . ?
C32 C31 1.492(2) . ?
C30 C34 1.5351(19) . ?
C30 C31 1.528(2) . ?
C30 C33 1.526(2) . ?
C14 H14A 0.9700 . ?
C14 H14B 0.9700 . ?
C14 C13 1.5355(19) . ?
C34 H34A 0.9600 . ?
C34 H34B 0.9600 . ?
C34 H34C 0.9600 . ?
C13 C16 1.530(2) . ?
C13 C17 1.531(2) . ?
C19 H19 0.9300 . ?
C19 C20 1.3892(19) . ?
C3 H3 0.9300 . ?
C20 H20 0.9300 . ?
C20 C21 1.379(2) . ?
C23 H23 0.9300 . ?
C31 H31A 0.9700 . ?
C31 H31B 0.9700 . ?
C16 H16A 0.9600 . ?
C16 H16B 0.9600 . ?
C16 H16C 0.9600 . ?
C21 H21 0.9300 . ?
C17 H17A 0.9600 . ?
C17 H17B 0.9600 . ?
C17 H17C 0.9600 . ?
C33 H33A 0.9600 . ?
C33 H33B 0.9600 . ?
C33 H33C 0.9600 . ?

loop_
_geom_torsion_atom_site_label_1
_geom_torsion_atom_site_label_2
_geom_torsion_atom_site_label_3
_geom_torsion_atom_site_label_4
_geom_torsion
_geom_torsion_site_symmetry_1
_geom_torsion_site_symmetry_2
_geom_torsion_site_symmetry_3
_geom_torsion_site_symmetry_4
_geom_torsion_publ_flag
N1 C11 C12 C13 -163.27(11) . . . . ?
N1 C1 C2 C3 178.98(11) . . . . ?
N1 C1 C6 C5 -179.85(11) . . . . ?
N1 C7 C8 C9 3.53(18) . . . . ?
N2 C28 C29 C30 155.20(10) . . . . ?
N2 C28 C27 C26 0.86(17) . . . . ?
N2 C28 C27 C32 176.86(11) . . . . ?
N2 C18 C19 C20 -178.11(12) . . . . ?
N2 C18 C23 C22 178.11(13) . . . . ?
O5 C26 C27 C28 176.96(12) . . . . ?
O5 C26 C27 C32 1.0(2) . . . . ?
C10 C11 C12 C13 18.50(18) . . . . ?
C10 C15 C14 C13 -38.79(18) . . . . ?
O3 C15 C14 C13 143.07(15) . . . . ?
O1 C7 C8 C9 -177.25(14) . . . . ?
C11 N1 C1 C2 95.93(13) . . . . ?
C11 N1 C1 C6 -84.93(14) . . . . ?
C11 N1 C7 O1 173.11(12) . . . . ?
C11 N1 C7 C8 -7.61(17) . . . . ?
C11 C10 C15 O3 -172.62(13) . . . . ?
C11 C10 C15 C14 9.24(19) . . . . ?
C11 C10 C9 O2 174.03(11) . . . . ?
C11 C10 C9 C8 -6.56(18) . . . . ?
C11 C12 C13 C14 -45.49(16) . . . . ?
C11 C12 C13 C16 -164.27(13) . . . . ?
C11 C12 C13 C17 75.15(16) . . . . ?
O6 C32 C31 C30 -155.62(16) . . . . ?
C25 C26 C27 C28 -2.49(19) . . . . ?
C25 C26 C27 C32 -178.45(13) . . . . ?
C15 C10 C11 N1 -176.92(11) . . . . ?
C15 C10 C11 C12 1.28(18) . . . . ?
C15 C10 C9 O2 -6.42(18) . . . . ?
C15 C10 C9 C8 172.98(12) . . . . ?
C15 C14 C13 C12 55.63(16) . . . . ?
C15 C14 C13 C16 174.28(13) . . . . ?
C15 C14 C13 C17 -65.62(16) . . . . ?
C1 N1 C11 C10 -169.41(10) . . . . ?
C1 N1 C11 C12 12.33(16) . . . . ?
C1 N1 C7 O1 -12.57(17) . . . . ?
C1 N1 C7 C8 166.72(10) . . . . ?
C1 C2 C3 C4 0.7(2) . . . . ?
C26 C25 C24 O4 -179.87(14) . . . . ?
C26 C25 C24 N2 -0.07(18) . . . . ?
C26 C27 C32 O6 -0.4(2) . . . . ?
C26 C27 C32 C31 177.75(13) . . . . ?
C5 C4 C3 C2 -0.4(2) . . . . ?
C4 C5 C6 C1 1.1(2) . . . . ?
C7 N1 C11 C10 4.54(17) . . . . ?
C7 N1 C11 C12 -173.72(11) . . . . ?
C7 N1 C1 C2 -78.47(14) . . . . ?
C7 N1 C1 C6 100.67(13) . . . . ?
C7 C8 C9 O2 -177.32(12) . . . . ?
C7 C8 C9 C10 3.29(19) . . . . ?
C28 N2 C24 O4 178.21(11) . . . . ?
C28 N2 C24 C25 -1.61(16) . . . . ?
C28 N2 C18 C19 78.85(14) . . . . ?
C28 N2 C18 C23 -99.79(13) . . . . ?
C28 C29 C30 C34 169.38(11) . . . . ?
C28 C29 C30 C31 50.74(14) . . . . ?
C28 C29 C30 C33 -70.59(15) . . . . ?
C28 C27 C32 O6 -176.27(15) . . . . ?
C28 C27 C32 C31 1.9(2) . . . . ?
C29 C28 C27 C26 -177.81(11) . . . . ?
C29 C28 C27 C32 -1.81(17) . . . . ?
C29 C30 C31 C32 -51.24(16) . . . . ?
C9 C10 C11 N1 2.63(17) . . . . ?
C9 C10 C11 C12 -179.17(11) . . . . ?
C9 C10 C15 O3 7.8(2) . . . . ?
C9 C10 C15 C14 -170.30(12) . . . . ?
C27 C28 C29 C30 -26.11(15) . . . . ?
C27 C32 C31 C30 26.3(2) . . . . ?
C2 C1 C6 C5 -0.74(19) . . . . ?
C24 N2 C28 C29 179.89(10) . . . . ?
C24 N2 C28 C27 1.19(16) . . . . ?
C24 N2 C18 C19 -97.97(13) . . . . ?
C24 N2 C18 C23 83.39(14) . . . . ?
C24 C25 C26 O5 -177.38(13) . . . . ?
C24 C25 C26 C27 2.1(2) . . . . ?
C18 N2 C28 C29 3.31(15) . . . . ?
C18 N2 C28 C27 -175.39(10) . . . . ?
C18 N2 C24 O4 -5.07(16) . . . . ?
C18 N2 C24 C25 175.11(10) . . . . ?
C18 C19 C20 C21 -0.5(2) . . . . ?
C6 C1 C2 C3 -0.16(19) . . . . ?
C6 C5 C4 C3 -0.5(2) . . . . ?
C34 C30 C31 C32 -170.07(13) . . . . ?
C19 C18 C23 C22 -0.5(2) . . . . ?
C19 C20 C21 C22 0.4(3) . . . . ?
C23 C22 C21 C20 -0.4(3) . . . . ?
C23 C18 C19 C20 0.5(2) . . . . ?
C21 C22 C23 C18 0.4(2) . . . . ?
C33 C30 C31 C32 69.42(17) . . . . ?
